data_7102368
loop_
_publ_author_name
'Zou, Yang'
'Hong, Seunghee'
'Park, Mira'
'Chun, Hyungphil'
'Lah, Myoung Soo'

_publ_section_title
;
 Selective gas sorption property of an interdigitated 3-D metal-organic
 framework with 1-D channels.
;
_journal_issue 48
_journal_name_full 'Chemical communications (Cambridge, England)'
_journal_page_first 5182
_journal_page_last 5184
_journal_paper_doi 10.1039/b712485f
_journal_year 2007
_chemical_formula_moiety 'C31 H39 Cd3 N21 O6'
_chemical_formula_sum 'C31 H39 Cd3 N21 O6'
_chemical_formula_weight 1139.03
_chemical_name_systematic
;
?
;
_space_group_IT_number 2
_symmetry_cell_setting triclinic
_symmetry_space_group_name_Hall '-P 1'
_symmetry_space_group_name_H-M 'P -1'
_atom_sites_solution_hydrogens geom
_atom_sites_solution_primary direct
_atom_sites_solution_secondary difmap
_audit_creation_method SHELXL-97
_cell_angle_alpha 90.833(2)
_cell_angle_beta 105.9450(10)
_cell_angle_gamma 97.704(2)
_cell_formula_units_Z 1
_cell_length_a 7.0163(6)
_cell_length_b 12.0948(11)
_cell_length_c 12.7661(13)
_cell_measurement_reflns_used 5349
_cell_measurement_temperature 173(2)
_cell_measurement_theta_max 23.24
_cell_measurement_theta_min 2.31
_cell_volume 1030.76(17)
_computing_cell_refinement 'Bruker SAINT'
_computing_data_collection 'Bruker SMART'
_computing_data_reduction 'Bruker SAINT'
_computing_molecular_graphics ORTEP3
_computing_publication_material WinGX
_computing_structure_refinement 'Bruker SHELXTL'
_computing_structure_solution 'Bruker SHELXTL'
_diffrn_ambient_temperature 173(2)
_diffrn_measured_fraction_theta_full 0.982
_diffrn_measured_fraction_theta_max 0.982
_diffrn_measurement_device_type 'CCD area detector'
_diffrn_measurement_method 'omega scans'
_diffrn_radiation_monochromator graphite
_diffrn_radiation_source 'fine-focus sealed tube'
_diffrn_radiation_type MoK\a
_diffrn_radiation_wavelength 0.71073
_diffrn_reflns_av_R_equivalents 0.0107
_diffrn_reflns_av_sigmaI/netI 0.0182
_diffrn_reflns_limit_h_max 8
_diffrn_reflns_limit_h_min -8
_diffrn_reflns_limit_k_max 14
_diffrn_reflns_limit_k_min -14
_diffrn_reflns_limit_l_max 15
_diffrn_reflns_limit_l_min -12
_diffrn_reflns_number 5460
_diffrn_reflns_theta_full 25.00
_diffrn_reflns_theta_max 25.00
_diffrn_reflns_theta_min 1.66
_exptl_absorpt_coefficient_mu 1.603
_exptl_absorpt_correction_T_max 0.8309
_exptl_absorpt_correction_T_min 0.5011
_exptl_absorpt_correction_type multi-scan
_exptl_absorpt_process_details 'Bruker SADABS'
_exptl_crystal_colour yellow
_exptl_crystal_density_diffrn 1.835
_exptl_crystal_density_method 'not measured'
_exptl_crystal_description block
_exptl_crystal_F_000 564
_exptl_crystal_size_max 0.50
_exptl_crystal_size_mid 0.12
_exptl_crystal_size_min 0.12
_refine_diff_density_max 0.788
_refine_diff_density_min -0.802
_refine_diff_density_rms 0.083
_refine_ls_extinction_method none
_refine_ls_goodness_of_fit_ref 1.073
_refine_ls_hydrogen_treatment mixed
_refine_ls_matrix_type full
_refine_ls_number_parameters 291
_refine_ls_number_reflns 3573
_refine_ls_number_restraints 10
_refine_ls_restrained_S_all 1.087
_refine_ls_R_factor_all 0.0242
_refine_ls_R_factor_gt 0.0231
_refine_ls_shift/su_max 0.000
_refine_ls_shift/su_mean 0.000
_refine_ls_structure_factor_coef Fsqd
_refine_ls_weighting_details 'calc w=1/[\s^2^(Fo^2^)+(0.0302P)^2^+1.7171P] where P=(Fo^2^+2Fc^2^)/3'
_refine_ls_weighting_scheme calc
_refine_ls_wR_factor_gt 0.0592
_refine_ls_wR_factor_ref 0.0599
_reflns_number_gt 3394
_reflns_number_total 3573
_reflns_threshold_expression >2sigma(I)
_cod_data_source_file b712485f.txt
_cod_data_source_block MOF-1
_cod_depositor_comments
;
The following automatic conversions were performed:
'_symmetry_cell_setting' value 'Triclinic' changed to 'triclinic'
according to '/home/saulius/struct/CIF-dictionaries/cif_core.dic'
dictionary named 'cif_core.dic' version 2.4.1 from
2010-06-29.

'_exptl_absorpt_correction_type' value 'Multi-scan' changed
to 'multi-scan' according to
'/home/saulius/struct/CIF-dictionaries/cif_core.dic' dictionary named
'cif_core.dic' version 2.4.1 from 2010-06-29.

Automatic conversion script
Id: cif_fix_enum 1527 2010-12-29 10:47:43Z saulius 
;
_cod_original_sg_symbol_H-M P-1
_cod_database_code 7102368

loop_
_symmetry_equiv_pos_as_xyz
'x, y, z'
'-x, -y, -z'

loop_
_atom_site_label
_atom_site_type_symbol
_atom_site_fract_x
_atom_site_fract_y
_atom_site_fract_z
_atom_site_U_iso_or_equiv
_atom_site_adp_type
_atom_site_occupancy
_atom_site_symmetry_multiplicity
_atom_site_calc_flag
_atom_site_refinement_flags
Cd1 Cd 0.0000 0.0000 0.0000 0.01334(8) Uani 1 2 d S
Cd2 Cd 0.50421(3) -0.120118(15) 0.065284(15) 0.01429(8) Uani 1 1 d .
O1 O 0.3403(3) 0.03055(16) 0.05127(16) 0.0146(4) Uani 1 1 d .
H1O H 0.382(5) 0.060(3) 0.107(3) 0.022 Uiso 1 1 d .
O2 O 0.5993(3) -0.29475(18) 0.02567(18) 0.0218(4) Uani 1 1 d .
H21O H 0.669(6) -0.289(3) -0.017(3) 0.033 Uiso 1 1 d .
H22O H 0.497(6) -0.327(3) -0.004(3) 0.033 Uiso 1 1 d .
N1 N -0.1184(3) -0.27341(19) -0.09594(19) 0.0175(5) Uani 1 1 d .
N2 N 0.0251(3) -0.18636(19) -0.05514(19) 0.0167(5) Uani 1 1 d .
N3 N 0.2008(3) -0.21586(19) -0.04855(19) 0.0170(5) Uani 1 1 d .
N4 N 0.1788(3) -0.32350(19) -0.08486(19) 0.0178(5) Uani 1 1 d .
N5 N -0.4087(4) -0.8028(2) -0.2186(2) 0.0170(5) Uani 1 1 d .
H51N H -0.522(6) -0.810(3) -0.262(3) 0.025 Uiso 1 1 d .
H52N H -0.336(5) -0.850(3) -0.234(3) 0.025 Uiso 1 1 d .
N6 N -0.1309(3) 0.0527(2) -0.26845(19) 0.0190(5) Uani 1 1 d .
N7 N 0.0181(3) 0.0462(2) -0.17802(19) 0.0175(5) Uani 1 1 d .
N8 N 0.1908(3) 0.0825(2) -0.19730(19) 0.0200(5) Uani 1 1 d .
N9 N 0.1597(4) 0.1148(2) -0.29980(19) 0.0218(5) Uani 1 1 d .
N10 N -0.4613(4) 0.2005(2) -0.7675(2) 0.0247(6) Uani 1 1 d .
H101 H -0.580(6) 0.224(3) -0.771(3) 0.037 Uiso 1 1 d .
H102 H -0.389(6) 0.240(3) -0.801(3) 0.037 Uiso 1 1 d .
C1 C -0.0199(4) -0.3564(2) -0.1129(2) 0.0163(6) Uani 1 1 d .
C2 C -0.1186(4) -0.4711(2) -0.1503(2) 0.0172(6) Uani 1 1 d .
C3 C -0.3272(4) -0.4945(2) -0.1869(2) 0.0215(6) Uani 1 1 d .
H3 H -0.4049 -0.4350 -0.1939 0.026 Uiso 1 1 calc R
C4 C -0.4217(4) -0.6031(2) -0.2130(2) 0.0209(6) Uani 1 1 d .
H4 H -0.5637 -0.6178 -0.2379 0.025 Uiso 1 1 calc R
C5 C -0.3099(4) -0.6910(2) -0.2030(2) 0.0164(5) Uani 1 1 d .
C6 C -0.1008(4) -0.6681(2) -0.1702(2) 0.0176(6) Uani 1 1 d .
H6 H -0.0231 -0.7273 -0.1660 0.021 Uiso 1 1 calc R
C7 C -0.0068(4) -0.5586(2) -0.1438(2) 0.0183(6) Uani 1 1 d .
H7 H 0.1353 -0.5434 -0.1211 0.022 Uiso 1 1 calc R
C8 C -0.0395(4) 0.0959(2) -0.3416(2) 0.0187(6) Uani 1 1 d .
C9 C -0.1470(4) 0.1220(2) -0.4524(2) 0.0213(6) Uani 1 1 d .
C10 C -0.3541(4) 0.1210(3) -0.4820(2) 0.0268(7) Uani 1 1 d .
H10 H -0.4260 0.1018 -0.4302 0.032 Uiso 1 1 calc R
C11 C -0.4558(5) 0.1474(3) -0.5848(3) 0.0284(7) Uani 1 1 d .
H11 H -0.5969 0.1456 -0.6031 0.034 Uiso 1 1 calc R
C12 C -0.3550(4) 0.1764(2) -0.6621(2) 0.0220(6) Uani 1 1 d .
C13 C -0.1482(5) 0.1763(3) -0.6341(3) 0.0290(7) Uani 1 1 d .
H13 H -0.0770 0.1945 -0.6864 0.035 Uiso 1 1 calc R
C14 C -0.0460(5) 0.1498(3) -0.5304(3) 0.0286(7) Uani 1 1 d .
H14 H 0.0949 0.1505 -0.5123 0.034 Uiso 1 1 calc R
O1D O -0.219(2) -0.5450(12) -0.6770(11) 0.159(5) Uiso 0.50 1 d PD
N1D N 0.0000 -0.5000 -0.5000 0.203(6) Uiso 1 2 d SD
C1D C -0.064(3) -0.5072(13) -0.6118(11) 0.123(6) Uiso 0.50 1 d PD
C2D C -0.180(4) -0.538(3) -0.459(2) 0.233(14) Uiso 0.50 1 d PD
C3D C 0.217(3) -0.475(5) -0.458(4) 0.400 Uiso 0.50 1 d PD
O1W O -0.625(8) -0.594(4) -0.550(4) 0.53(3) Uiso 0.50 1 d P

loop_
_atom_site_aniso_label
_atom_site_aniso_U_11
_atom_site_aniso_U_22
_atom_site_aniso_U_33
_atom_site_aniso_U_23
_atom_site_aniso_U_13
_atom_site_aniso_U_12
Cd1 0.01069(14) 0.01267(14) 0.01632(15) 0.00116(10) 0.00328(10) 0.00146(10)
Cd2 0.01094(11) 0.01369(12) 0.01704(12) 0.00186(8) 0.00228(8) 0.00082(7)
O1 0.0127(9) 0.0150(9) 0.0146(10) 0.0004(7) 0.0018(8) 0.0006(7)
O2 0.0165(10) 0.0216(11) 0.0290(12) 0.0010(9) 0.0087(9) 0.0035(8)
N1 0.0143(11) 0.0138(11) 0.0226(13) -0.0006(9) 0.0033(9) -0.0003(9)
N2 0.0128(11) 0.0153(12) 0.0206(12) 0.0006(9) 0.0032(9) 0.0002(9)
N3 0.0146(11) 0.0139(11) 0.0218(12) -0.0006(9) 0.0042(9) 0.0015(9)
N4 0.0156(11) 0.0150(12) 0.0216(12) -0.0016(9) 0.0041(10) 0.0009(9)
N5 0.0137(12) 0.0160(12) 0.0192(13) -0.0006(9) 0.0027(10) -0.0006(10)
N6 0.0146(11) 0.0222(12) 0.0176(12) -0.0005(10) 0.0006(9) 0.0017(9)
N7 0.0143(11) 0.0190(12) 0.0173(12) 0.0003(9) 0.0022(9) 0.0006(9)
N8 0.0151(12) 0.0241(13) 0.0188(12) 0.0029(10) 0.0024(10) 0.0001(10)
N9 0.0178(12) 0.0286(13) 0.0168(12) 0.0042(10) 0.0026(10) 0.0003(10)
N10 0.0223(14) 0.0319(15) 0.0195(13) 0.0046(11) 0.0032(11) 0.0079(11)
C1 0.0160(13) 0.0157(14) 0.0172(14) 0.0010(11) 0.0050(11) 0.0011(11)
C2 0.0173(13) 0.0158(14) 0.0167(14) -0.0008(11) 0.0033(11) -0.0007(11)
C3 0.0181(14) 0.0155(14) 0.0293(16) 0.0008(12) 0.0036(12) 0.0034(11)
C4 0.0130(13) 0.0207(15) 0.0258(16) 0.0002(12) 0.0018(11) -0.0014(11)
C5 0.0184(13) 0.0161(13) 0.0136(13) -0.0005(10) 0.0040(11) -0.0009(11)
C6 0.0167(13) 0.0162(14) 0.0207(14) 0.0013(11) 0.0055(11) 0.0042(11)
C7 0.0152(13) 0.0181(14) 0.0210(14) -0.0009(11) 0.0052(11) -0.0001(11)
C8 0.0172(14) 0.0194(14) 0.0177(14) -0.0006(11) 0.0025(11) 0.0017(11)
C9 0.0181(14) 0.0234(15) 0.0200(15) 0.0003(12) 0.0012(11) 0.0030(11)
C10 0.0201(15) 0.0417(19) 0.0183(15) 0.0030(13) 0.0049(12) 0.0040(13)
C11 0.0169(14) 0.0430(19) 0.0234(16) -0.0001(14) 0.0022(12) 0.0048(13)
C12 0.0237(15) 0.0217(15) 0.0177(14) -0.0017(11) 0.0006(12) 0.0041(12)
C13 0.0228(16) 0.044(2) 0.0217(16) 0.0056(14) 0.0074(13) 0.0063(14)
C14 0.0175(15) 0.046(2) 0.0224(16) 0.0060(14) 0.0037(12) 0.0065(13)

loop_
_atom_type_symbol
_atom_type_description
_atom_type_scat_dispersion_real
_atom_type_scat_dispersion_imag
_atom_type_scat_source
C C 0.0033 0.0016 'International Tables Vol C Tables 4.2.6.8 and 6.1.1.4'
H H 0.0000 0.0000 'International Tables Vol C Tables 4.2.6.8 and 6.1.1.4'
N N 0.0061 0.0033 'International Tables Vol C Tables 4.2.6.8 and 6.1.1.4'
Cd Cd -0.8075 1.2024 'International Tables Vol C Tables 4.2.6.8 and 6.1.1.4'
O O 0.0106 0.0060 'International Tables Vol C Tables 4.2.6.8 and 6.1.1.4'

loop_
_geom_angle_atom_site_label_1
_geom_angle_atom_site_label_2
_geom_angle_atom_site_label_3
_geom_angle
_geom_angle_site_symmetry_1
_geom_angle_site_symmetry_3
O1 Cd1 O1 180.0 2 .
O1 Cd1 N7 93.31(7) 2 .
O1 Cd1 N7 86.69(7) . .
O1 Cd1 N7 86.69(7) 2 2
O1 Cd1 N7 93.31(7) . 2
N7 Cd1 N7 180.00(11) . 2
O1 Cd1 N2 86.90(7) 2 2
O1 Cd1 N2 93.10(7) . 2
N7 Cd1 N2 94.57(8) . 2
N7 Cd1 N2 85.43(8) 2 2
O1 Cd1 N2 93.10(7) 2 .
O1 Cd1 N2 86.90(7) . .
N7 Cd1 N2 85.43(8) . .
N7 Cd1 N2 94.57(8) 2 .
N2 Cd1 N2 180.00(14) 2 .
O1 Cd2 O1 84.31(7) . 2_655
O1 Cd2 N8 109.97(8) . 2_655
O1 Cd2 N8 86.80(8) 2_655 2_655
O1 Cd2 N3 85.60(7) . .
O1 Cd2 N3 104.77(8) 2_655 .
N8 Cd2 N3 161.72(8) 2_655 .
O1 Cd2 O2 161.71(8) . .
O1 Cd2 O2 92.20(7) 2_655 .
N8 Cd2 O2 87.68(8) 2_655 .
N3 Cd2 O2 77.92(8) . .
O1 Cd2 N5 97.68(8) . 2_545
O1 Cd2 N5 167.04(8) 2_655 2_545
N8 Cd2 N5 80.48(9) 2_655 2_545
N3 Cd2 N5 88.16(8) . 2_545
O2 Cd2 N5 89.74(8) . 2_545
O1 Cd2 Cd2 42.32(5) . 2_655
O1 Cd2 Cd2 41.99(5) 2_655 2_655
N8 Cd2 Cd2 101.06(6) 2_655 2_655
N3 Cd2 Cd2 96.94(6) . 2_655
O2 Cd2 Cd2 131.63(6) . 2_655
N5 Cd2 Cd2 138.53(6) 2_545 2_655
Cd2 O1 Cd1 117.89(8) . .
Cd2 O1 Cd2 95.69(7) . 2_655
Cd1 O1 Cd2 117.69(8) . 2_655
C1 N1 N2 105.0(2) . .
N3 N2 N1 109.4(2) . .
N3 N2 Cd1 120.16(17) . .
N1 N2 Cd1 130.42(17) . .
N2 N3 N4 109.9(2) . .
N2 N3 Cd2 123.54(17) . .
N4 N3 Cd2 123.22(17) . .
C1 N4 N3 104.2(2) . .
C5 N5 Cd2 116.13(17) . 2_545
N7 N6 C8 104.8(2) . .
N8 N7 N6 109.1(2) . .
N8 N7 Cd1 121.46(17) . .
N6 N7 Cd1 129.11(18) . .
N7 N8 N9 110.1(2) . .
N7 N8 Cd2 124.95(18) . 2_655
N9 N8 Cd2 123.79(17) . 2_655
C8 N9 N8 104.4(2) . .
N1 C1 N4 111.5(2) . .
N1 C1 C2 123.5(2) . .
N4 C1 C2 124.8(2) . .
C7 C2 C3 119.0(3) . .
C7 C2 C1 120.7(2) . .
C3 C2 C1 120.3(3) . .
C4 C3 C2 120.7(3) . .
C3 C4 C5 120.3(3) . .
C4 C5 C6 119.4(3) . .
C4 C5 N5 119.7(3) . .
C6 C5 N5 120.7(3) . .
C7 C6 C5 119.9(3) . .
C2 C7 C6 120.7(3) . .
N9 C8 N6 111.6(2) . .
N9 C8 C9 124.6(3) . .
N6 C8 C9 123.7(2) . .
C14 C9 C10 118.1(3) . .
C14 C9 C8 121.3(3) . .
C10 C9 C8 120.6(3) . .
C11 C10 C9 121.1(3) . .
C10 C11 C12 120.8(3) . .
C11 C12 C13 118.6(3) . .
C11 C12 N10 120.2(3) . .
C13 C12 N10 121.1(3) . .
C14 C13 C12 120.5(3) . .
C13 C14 C9 120.9(3) . .
C1D O1D C3D 61.7(12) . 2_544
C1D N1D C1D 180.000(5) . 2_544
C1D N1D C3D 113(2) . .
C1D N1D C3D 67(2) 2_544 .
C1D N1D C3D 67(2) . 2_544
C1D N1D C3D 113(2) 2_544 2_544
C3D N1D C3D 180.000(5) . 2_544
C1D N1D C2D 72.4(12) . 2_544
C1D N1D C2D 107.6(12) 2_544 2_544
C3D N1D C2D 41(2) . 2_544
C3D N1D C2D 139(2) 2_544 2_544
C1D N1D C2D 107.6(12) . .
C1D N1D C2D 72.4(12) 2_544 .
C3D N1D C2D 139(2) . .
C3D N1D C2D 41(2) 2_544 .
C2D N1D C2D 180.000(5) 2_544 .
O1D C1D N1D 133.6(16) . .
O1D C1D C3D 75.9(19) . 2_544
N1D C1D C3D 59.0(13) . 2_544
O1D C1D C2D 167.2(18) . 2_544
N1D C1D C2D 57.6(9) . 2_544
C3D C1D C2D 116.2(17) 2_544 2_544
C3D C2D N1D 66.9(17) 2_544 .
C3D C2D C1D 116(2) 2_544 2_544
N1D C2D C1D 50.0(8) . 2_544
C2D C3D N1D 72.2(17) 2_544 .
C2D C3D C1D 125(2) 2_544 2_544
N1D C3D C1D 53.6(11) . 2_544
C2D C3D O1D 157(5) 2_544 2_544
N1D C3D O1D 95(2) . 2_544
C1D C3D O1D 42.3(15) 2_544 2_544

loop_
_geom_bond_atom_site_label_1
_geom_bond_atom_site_label_2
_geom_bond_distance
_geom_bond_site_symmetry_2
Cd1 O1 2.2725(18) 2
Cd1 O1 2.2725(18) .
Cd1 N7 2.381(2) .
Cd1 N7 2.381(2) 2
Cd1 N2 2.395(2) 2
Cd1 N2 2.395(2) .
Cd2 O1 2.2657(19) .
Cd2 O1 2.2802(19) 2_655
Cd2 N8 2.315(2) 2_655
Cd2 N3 2.361(2) .
Cd2 O2 2.386(2) .
Cd2 N5 2.399(2) 2_545
Cd2 Cd2 3.3700(4) 2_655
O1 Cd2 2.2802(19) 2_655
N1 C1 1.339(4) .
N1 N2 1.343(3) .
N2 N3 1.310(3) .
N3 N4 1.350(3) .
N4 C1 1.343(4) .
N5 C5 1.420(4) .
N5 Cd2 2.399(2) 2_545
N6 N7 1.339(3) .
N6 C8 1.345(4) .
N7 N8 1.321(3) .
N8 N9 1.339(3) .
N8 Cd2 2.315(2) 2_655
N9 C8 1.338(4) .
N10 C12 1.404(4) .
C1 C2 1.475(4) .
C2 C7 1.389(4) .
C2 C3 1.396(4) .
C3 C4 1.382(4) .
C4 C5 1.391(4) .
C5 C6 1.398(4) .
C6 C7 1.391(4) .
C8 C9 1.470(4) .
C9 C14 1.393(4) .
C9 C10 1.395(4) .
C10 C11 1.376(4) .
C11 C12 1.387(4) .
C12 C13 1.396(4) .
C13 C14 1.386(4) .
O1D C1D 1.201(14) .
O1D C3D 1.73(5) 2_544
N1D C1D 1.371(13) .
N1D C1D 1.371(13) 2_544
N1D C3D 1.460(18) .
N1D C3D 1.460(18) 2_544
N1D C2D 1.511(17) 2_544
N1D C2D 1.511(17) .
C1D C3D 1.57(4) 2_544
C1D C2D 1.71(3) 2_544
C2D C3D 1.04(5) 2_544
C2D C1D 1.71(3) 2_544
C3D C2D 1.04(5) 2_544
C3D C1D 1.57(4) 2_544
C3D O1D 1.73(5) 2_544

loop_
_geom_hbond_atom_site_label_D
_geom_hbond_atom_site_label_H
_geom_hbond_atom_site_label_A
_geom_hbond_distance_DH
_geom_hbond_distance_HA
_geom_hbond_distance_DA
_geom_hbond_angle_DHA
_geom_hbond_site_symmetry_A
N10 H101 N1 0.91(4) 2.47(4) 3.230(3) 141(3) 2_454
N10 H102 N4 0.85(4) 2.48(4) 3.322(4) 170(4) 2_554
N5 H52N N6 0.88(4) 2.10(4) 2.970(4) 173(3) 1_545
N5 H51N N9 0.83(4) 2.21(4) 2.945(3) 148(3) 1_445
O2 H22O N4 0.76(4) 2.20(4) 2.870(3) 148(4) .
O2 H21O N1 0.82(4) 2.01(4) 2.822(3) 169(4) 1_655
O1 H1O N10 0.76(4) 2.26(4) 2.973(3) 158(4) 1_656
